data_4083665
loop_
_publ_author_name
'Dost\'al, Libor'
'Nov\'ak, Petr'
'Jambor, Roman'
'R\%u\<zi\<cka, Ale\<s'
'C\'isa\<rov\'a, Ivana'
'Jir\'asko, Robert'
'Hole\<cek, Jaroslav'

_publ_section_title
;
 Synthesis and Structural Study of Organoantimony(III) and
 Organobismuth(III) Triflates and Cations Containing O,C,O-Pincer Type
 Ligands&#x2020;
;
_journal_issue 11
_journal_name_full Organometallics
_journal_page_first 2911
_journal_paper_doi 10.1021/om070186b
_journal_volume 26
_journal_year 2007
_chemical_compound_source 'synthesized by the authors'
_chemical_formula_moiety 'C12 H13 F6 O8 S2 Sb'
_chemical_formula_sum 'C12 H13 F6 O8 S2 Sb'
_chemical_formula_weight 585.09
_chemical_name_systematic
; 
 ? 
;
_space_group_IT_number 2
_symmetry_cell_setting triclinic
_symmetry_space_group_name_Hall '-P 1'
_symmetry_space_group_name_H-M 'P -1'
_atom_sites_solution_hydrogens geom
_atom_sites_solution_primary direct
_atom_sites_solution_secondary difmap
_audit_creation_method SHELXL-97
_cell_angle_alpha 68.775(3)
_cell_angle_beta 81.296(3)
_cell_angle_gamma 87.817(2)
_cell_formula_units_Z 4
_cell_length_a 12.2330(6)
_cell_length_b 12.2920(6)
_cell_length_c 13.9810(5)
_cell_measurement_reflns_used 36909
_cell_measurement_temperature 150(2)
_cell_measurement_theta_max 27.5
_cell_measurement_theta_min 1
_cell_volume 1936.80(16)
_computing_cell_refinement 'COLLECT and DENZO'
_computing_data_collection 'COLLECT (Hooft, 1998) and DENZO (Otwinowski & Minor, 1997)'
_computing_data_reduction 'COLLECT and DENZO'
_computing_structure_refinement 'SHELXL-97 (Sheldrick, 1997)'
_computing_structure_solution 'SIR92 (Altomare et al., 1994)'
_diffrn_ambient_temperature 150(2)
_diffrn_detector_area_resol_mean 9.091
_diffrn_measured_fraction_theta_full 0.988
_diffrn_measured_fraction_theta_max 0.988
_diffrn_measurement_device_type 'Nonius KappaCCD area detector'
_diffrn_measurement_method '\f and \w scans to fill the Ewald sphere'
_diffrn_radiation_monochromator graphite
_diffrn_radiation_source 'fine-focus sealed tube'
_diffrn_radiation_type MoK\a
_diffrn_radiation_wavelength 0.71073
_diffrn_reflns_av_R_equivalents 0.0426
_diffrn_reflns_av_sigmaI/netI 0.0531
_diffrn_reflns_limit_h_max 15
_diffrn_reflns_limit_h_min -15
_diffrn_reflns_limit_k_max 15
_diffrn_reflns_limit_k_min -15
_diffrn_reflns_limit_l_max 18
_diffrn_reflns_limit_l_min -16
_diffrn_reflns_number 26232
_diffrn_reflns_theta_full 27.43
_diffrn_reflns_theta_max 27.43
_diffrn_reflns_theta_min 1.58
_diffrn_standards_number 0
_exptl_absorpt_coefficient_mu 1.735
_exptl_absorpt_correction_T_max 0.816
_exptl_absorpt_correction_T_min 0.770
_exptl_absorpt_correction_type multi-scan
_exptl_absorpt_process_details '(SORTAV; Blessing 1997)'
_exptl_crystal_colour colourless
_exptl_crystal_density_diffrn 2.007
_exptl_crystal_density_method 'not measured'
_exptl_crystal_description prism
_exptl_crystal_F_000 1144
_exptl_crystal_size_max 0.25
_exptl_crystal_size_mid 0.2
_exptl_crystal_size_min 0.18
_refine_diff_density_max 0.989
_refine_diff_density_min -0.875
_refine_diff_density_rms 0.117
_refine_ls_extinction_method none
_refine_ls_goodness_of_fit_ref 1.051
_refine_ls_hydrogen_treatment constr
_refine_ls_matrix_type full
_refine_ls_number_parameters 527
_refine_ls_number_reflns 8712
_refine_ls_number_restraints 0
_refine_ls_restrained_S_all 1.051
_refine_ls_R_factor_all 0.0656
_refine_ls_R_factor_gt 0.0423
_refine_ls_shift/su_max 0.001
_refine_ls_shift/su_mean 0.000
_refine_ls_structure_factor_coef Fsqd
_refine_ls_weighting_details 'calc w=1/[\s^2^(Fo^2^)+(0.0483P)^2^+1.8792P] where P=(Fo^2^+2Fc^2^)/3'
_refine_ls_weighting_scheme calc
_refine_ls_wR_factor_gt 0.0956
_refine_ls_wR_factor_ref 0.1046
_reflns_number_gt 6569
_reflns_number_total 8712
_reflns_threshold_expression I>2\s(I)
_cod_data_source_file om070186b.cif
_cod_data_source_block sbmotf2-ruzic
_cod_depositor_comments
;
The following automatic conversions were performed:

'_exptl_absorpt_correction_type' value 'multiscan' changed to
'multi-scan' according to
/usr/data/users/saulius/automatic-downloads/retrospective/ACS/lib/dictionaries/cif_core.dic
dictionary named 'cif_core.dic' version 2.4.2 from 2011-04-26.

Automatic conversion script
Id: cif_fix_values 2281 2013-09-26 08:29:07Z andrius 
;
_cod_original_cell_volume 1936.80(15)
_cod_database_code 4083665

loop_
_symmetry_equiv_pos_as_xyz
'x, y, z'
'-x, -y, -z'

loop_
_atom_site_label
_atom_site_type_symbol
_atom_site_fract_x
_atom_site_fract_y
_atom_site_fract_z
_atom_site_U_iso_or_equiv
_atom_site_adp_type
_atom_site_occupancy
_atom_site_symmetry_multiplicity
_atom_site_calc_flag
_atom_site_refinement_flags
Sb1 Sb 0.29664(2) 0.57843(2) 0.23797(2) 0.02642(9) Uani 1 1 d .
O11 O 0.2898(3) 0.6804(3) 0.3424(2) 0.0352(7) Uani 1 1 d .
O12 O 0.2496(3) 0.4182(3) 0.2109(2) 0.0351(7) Uani 1 1 d .
C11 C 0.2025(3) 0.4753(3) 0.3764(3) 0.0262(9) Uani 1 1 d .
C12 C 0.1830(4) 0.5144(4) 0.4585(3) 0.0299(10) Uani 1 1 d .
C13 C 0.1190(4) 0.4452(4) 0.5508(3) 0.0383(11) Uani 1 1 d .
H13 H 0.1040 0.4713 0.6061 0.046 Uiso 1 1 calc R
C14 C 0.0778(4) 0.3369(4) 0.5601(4) 0.0415(12) Uani 1 1 d .
H14 H 0.0360 0.2904 0.6218 0.050 Uiso 1 1 calc R
C15 C 0.0991(4) 0.2991(4) 0.4783(4) 0.0388(11) Uani 1 1 d .
H15 H 0.0709 0.2270 0.4852 0.047 Uiso 1 1 calc R
C16 C 0.1617(3) 0.3659(4) 0.3854(3) 0.0315(10) Uani 1 1 d .
C17 C 0.2308(4) 0.6305(4) 0.4457(3) 0.0332(10) Uani 1 1 d .
H17A H 0.1721 0.6819 0.4569 0.040 Uiso 1 1 calc R
H17B H 0.2805 0.6204 0.4961 0.040 Uiso 1 1 calc R
C18 C 0.3572(4) 0.7832(4) 0.3227(4) 0.0389(11) Uani 1 1 d .
H18A H 0.3129 0.8395 0.3431 0.058 Uiso 1 1 calc R
H18B H 0.3854 0.8165 0.2501 0.058 Uiso 1 1 calc R
H18C H 0.4177 0.7615 0.3619 0.058 Uiso 1 1 calc R
C19 C 0.1908(4) 0.3255(4) 0.2965(3) 0.0365(11) Uani 1 1 d .
H19A H 0.2366 0.2571 0.3161 0.044 Uiso 1 1 calc R
H19B H 0.1241 0.3048 0.2768 0.044 Uiso 1 1 calc R
C110 C 0.2866(5) 0.3907(5) 0.1191(4) 0.0464(13) Uani 1 1 d .
H11A H 0.3362 0.3262 0.1356 0.070 Uiso 1 1 calc R
H11B H 0.3244 0.4574 0.0659 0.070 Uiso 1 1 calc R
H11C H 0.2240 0.3702 0.0948 0.070 Uiso 1 1 calc R
S11 S 0.10468(10) 0.69829(11) 0.08880(9) 0.0411(3) Uani 1 1 d .
O13 O 0.1324(3) 0.6607(3) 0.1954(2) 0.0418(8) Uani 1 1 d .
O14 O 0.1855(3) 0.6612(4) 0.0205(3) 0.0596(10) Uani 1 1 d .
O15 O 0.0660(3) 0.8139(3) 0.0499(3) 0.0586(11) Uani 1 1 d .
C111 C -0.0158(5) 0.6048(4) 0.1109(4) 0.0479(13) Uani 1 1 d .
F11 F 0.0094(3) 0.4936(3) 0.1472(3) 0.0733(11) Uani 1 1 d .
F12 F -0.0556(3) 0.6272(3) 0.0228(3) 0.0714(10) Uani 1 1 d .
F13 F -0.0953(3) 0.6237(3) 0.1793(3) 0.0685(10) Uani 1 1 d .
S12 S 0.55468(10) 0.52080(13) 0.28440(11) 0.0481(3) Uani 1 1 d .
O16 O 0.4413(3) 0.4724(3) 0.3136(3) 0.0503(9) Uani 1 1 d .
O17 O 0.5551(3) 0.6456(4) 0.2288(5) 0.0876(17) Uani 1 1 d .
O18 O 0.6229(4) 0.4744(6) 0.3612(4) 0.106(2) Uani 1 1 d .
C112 C 0.6108(4) 0.4636(5) 0.1852(4) 0.0468(13) Uani 1 1 d .
F14 F 0.6188(3) 0.3502(3) 0.2251(3) 0.0760(11) Uani 1 1 d .
F15 F 0.5443(3) 0.4868(3) 0.1125(2) 0.0694(10) Uani 1 1 d .
F16 F 0.7091(3) 0.5067(3) 0.1406(3) 0.0774(11) Uani 1 1 d .
Sb2 Sb 0.81303(2) 0.07175(2) 0.21984(2) 0.02650(9) Uani 1 1 d .
O21 O 0.7834(3) 0.1753(3) 0.3288(2) 0.0377(7) Uani 1 1 d .
O22 O 0.7828(3) -0.0855(3) 0.1875(2) 0.0385(8) Uani 1 1 d .
C21 C 0.7188(3) -0.0377(4) 0.3563(3) 0.0287(9) Uani 1 1 d .
C22 C 0.6895(4) -0.0005(4) 0.4393(3) 0.0364(11) Uani 1 1 d .
C23 C 0.6278(4) -0.0742(5) 0.5287(4) 0.0483(13) Uani 1 1 d .
H23 H 0.6064 -0.0499 0.5844 0.058 Uiso 1 1 calc R
C24 C 0.5978(4) -0.1843(5) 0.5356(4) 0.0530(16) Uani 1 1 d .
H24 H 0.5568 -0.2337 0.5965 0.064 Uiso 1 1 calc R
C25 C 0.6278(4) -0.2227(4) 0.4533(4) 0.0478(14) Uani 1 1 d .
H25 H 0.6078 -0.2974 0.4594 0.057 Uiso 1 1 calc R
C26 C 0.6885(4) -0.1477(4) 0.3609(4) 0.0355(11) Uani 1 1 d .
C27 C 0.7261(4) 0.1178(4) 0.4311(4) 0.0424(12) Uani 1 1 d .
H27A H 0.6625 0.1626 0.4442 0.051 Uiso 1 1 calc R
H27B H 0.7746 0.1104 0.4819 0.051 Uiso 1 1 calc R
C28 C 0.8441(4) 0.2798(4) 0.3150(5) 0.0486(14) Uani 1 1 d .
H28A H 0.7942 0.3348 0.3314 0.073 Uiso 1 1 calc R
H28B H 0.8790 0.3136 0.2442 0.073 Uiso 1 1 calc R
H28C H 0.8995 0.2604 0.3601 0.073 Uiso 1 1 calc R
C29 C 0.7209(4) -0.1808(4) 0.2677(4) 0.0397(11) Uani 1 1 d .
H29A H 0.7655 -0.2502 0.2852 0.048 Uiso 1 1 calc R
H29B H 0.6553 -0.1975 0.2438 0.048 Uiso 1 1 calc R
C210 C 0.7994(5) -0.0903(5) 0.0849(4) 0.0461(13) Uani 1 1 d .
H21A H 0.8388 -0.1597 0.0858 0.069 Uiso 1 1 calc R
H21B H 0.8416 -0.0230 0.0376 0.069 Uiso 1 1 calc R
H21C H 0.7290 -0.0916 0.0629 0.069 Uiso 1 1 calc R
S21 S 0.54317(9) 0.10377(10) 0.16789(9) 0.0356(3) Uani 1 1 d .
O23 O 0.6608(2) 0.1387(3) 0.1554(3) 0.0424(8) Uani 1 1 d .
O24 O 0.5269(3) -0.0174(3) 0.1894(3) 0.0666(13) Uani 1 1 d .
O25 O 0.4710(3) 0.1588(4) 0.2243(3) 0.0568(10) Uani 1 1 d .
C211 C 0.5185(4) 0.1753(5) 0.0346(4) 0.0445(12) Uani 1 1 d .
F21 F 0.5864(3) 0.1416(3) -0.0309(3) 0.0762(10) Uani 1 1 d .
F22 F 0.4160(3) 0.1528(4) 0.0269(2) 0.0752(11) Uani 1 1 d .
F23 F 0.5324(3) 0.2897(3) 0.0046(2) 0.0607(9) Uani 1 1 d .
S22 S 1.05476(9) -0.00599(10) 0.32276(9) 0.0325(3) Uani 1 1 d .
O26 O 0.9602(3) -0.0453(3) 0.2909(3) 0.0502(10) Uani 1 1 d .
O27 O 1.0343(3) 0.0983(3) 0.3444(3) 0.0567(10) Uani 1 1 d .
O28 O 1.1075(3) -0.0996(3) 0.3938(2) 0.0392(8) Uani 1 1 d .
C212 C 1.1539(4) 0.0398(4) 0.2050(4) 0.0443(12) Uani 1 1 d .
F24 F 1.1811(3) -0.0462(3) 0.1712(3) 0.0682(10) Uani 1 1 d .
F25 F 1.2471(2) 0.0783(3) 0.2227(3) 0.0629(9) Uani 1 1 d .
F26 F 1.1156(3) 0.1269(3) 0.1298(2) 0.0765(11) Uani 1 1 d .

loop_
_atom_site_aniso_label
_atom_site_aniso_U_11
_atom_site_aniso_U_22
_atom_site_aniso_U_33
_atom_site_aniso_U_23
_atom_site_aniso_U_13
_atom_site_aniso_U_12
Sb1 0.02726(16) 0.02477(15) 0.02507(16) -0.00494(12) -0.00626(12) -0.00514(12)
O11 0.0417(18) 0.0289(16) 0.0371(17) -0.0137(14) -0.0047(14) -0.0120(14)
O12 0.0431(19) 0.0320(16) 0.0326(17) -0.0154(14) -0.0004(14) -0.0099(14)
C11 0.021(2) 0.025(2) 0.025(2) -0.0006(17) -0.0058(17) 0.0008(17)
C12 0.029(2) 0.030(2) 0.026(2) -0.0034(18) -0.0080(18) 0.0020(18)
C13 0.041(3) 0.044(3) 0.025(2) -0.007(2) -0.005(2) 0.006(2)
C14 0.036(3) 0.040(3) 0.034(3) 0.003(2) -0.003(2) -0.001(2)
C15 0.035(3) 0.032(2) 0.042(3) -0.001(2) -0.013(2) -0.005(2)
C16 0.026(2) 0.026(2) 0.035(2) 0.0003(19) -0.0090(19) -0.0041(18)
C17 0.040(3) 0.032(2) 0.028(2) -0.0072(19) -0.012(2) -0.001(2)
C18 0.034(3) 0.026(2) 0.061(3) -0.020(2) -0.008(2) -0.0044(19)
C19 0.041(3) 0.028(2) 0.041(3) -0.010(2) -0.009(2) -0.007(2)
C110 0.052(3) 0.053(3) 0.043(3) -0.029(3) -0.003(2) 0.000(3)
S11 0.0410(7) 0.0369(6) 0.0381(7) -0.0005(5) -0.0151(6) -0.0063(5)
O13 0.0407(19) 0.049(2) 0.0347(18) -0.0097(15) -0.0153(15) 0.0027(16)
O14 0.044(2) 0.080(3) 0.043(2) -0.013(2) 0.0063(17) -0.003(2)
O15 0.072(3) 0.0313(19) 0.064(2) 0.0014(17) -0.030(2) -0.0004(18)
C111 0.047(3) 0.039(3) 0.054(3) -0.008(3) -0.017(3) -0.005(2)
F11 0.066(2) 0.0372(17) 0.108(3) -0.0121(18) -0.017(2) -0.0117(16)
F12 0.068(2) 0.089(3) 0.068(2) -0.031(2) -0.0362(19) -0.0084(19)
F13 0.0397(18) 0.089(3) 0.065(2) -0.0173(19) 0.0033(16) -0.0064(17)
S12 0.0310(7) 0.0698(9) 0.0601(9) -0.0396(7) -0.0182(6) 0.0098(6)
O16 0.0350(19) 0.054(2) 0.043(2) 0.0044(17) -0.0065(15) 0.0060(16)
O17 0.051(3) 0.048(2) 0.187(5) -0.065(3) -0.027(3) -0.001(2)
O18 0.065(3) 0.213(6) 0.073(3) -0.082(4) -0.045(3) 0.062(4)
C112 0.038(3) 0.052(3) 0.045(3) -0.007(2) -0.013(2) 0.001(2)
F14 0.073(2) 0.054(2) 0.117(3) -0.043(2) -0.036(2) 0.0214(18)
F15 0.062(2) 0.102(3) 0.052(2) -0.0348(19) -0.0199(17) 0.016(2)
F16 0.0414(19) 0.106(3) 0.075(2) -0.026(2) 0.0070(17) -0.0052(19)
Sb2 0.02381(15) 0.02838(16) 0.02567(16) -0.00622(12) -0.00618(11) -0.00538(12)
O21 0.0355(18) 0.0373(17) 0.0450(19) -0.0189(15) -0.0084(15) -0.0043(14)
O22 0.0445(19) 0.0408(18) 0.0347(17) -0.0179(15) -0.0047(15) -0.0146(15)
C21 0.026(2) 0.028(2) 0.026(2) -0.0004(18) -0.0097(18) -0.0004(18)
C22 0.030(2) 0.048(3) 0.026(2) -0.006(2) -0.0083(19) 0.005(2)
C23 0.042(3) 0.058(3) 0.032(3) -0.001(2) -0.004(2) 0.006(3)
C24 0.035(3) 0.069(4) 0.029(3) 0.012(3) 0.001(2) 0.002(3)
C25 0.035(3) 0.034(3) 0.057(3) 0.009(2) -0.015(2) -0.008(2)
C26 0.030(2) 0.033(2) 0.037(3) -0.001(2) -0.015(2) -0.0011(19)
C27 0.045(3) 0.054(3) 0.033(3) -0.019(2) -0.012(2) 0.009(2)
C28 0.042(3) 0.035(3) 0.080(4) -0.030(3) -0.020(3) 0.003(2)
C29 0.041(3) 0.027(2) 0.049(3) -0.008(2) -0.016(2) -0.004(2)
C210 0.061(3) 0.050(3) 0.037(3) -0.026(2) -0.010(2) 0.007(3)
S21 0.0281(6) 0.0374(6) 0.0315(6) 0.0019(5) -0.0086(5) -0.0077(5)
O23 0.0276(17) 0.0383(18) 0.047(2) 0.0056(15) -0.0146(15) -0.0059(14)
O24 0.050(2) 0.0307(19) 0.096(3) 0.0105(19) -0.023(2) -0.0149(17)
O25 0.040(2) 0.088(3) 0.041(2) -0.026(2) 0.0077(16) -0.008(2)
C211 0.040(3) 0.061(4) 0.036(3) -0.020(3) -0.008(2) -0.001(3)
F21 0.083(3) 0.100(3) 0.053(2) -0.042(2) 0.0032(18) 0.000(2)
F22 0.0471(19) 0.123(3) 0.0509(19) -0.017(2) -0.0237(16) -0.021(2)
F23 0.064(2) 0.0502(19) 0.0478(18) 0.0074(15) -0.0106(15) 0.0017(16)
S22 0.0245(5) 0.0295(6) 0.0386(6) -0.0069(5) -0.0030(5) -0.0017(4)
O26 0.0332(18) 0.0330(18) 0.071(2) 0.0026(17) -0.0194(17) -0.0053(15)
O27 0.056(2) 0.038(2) 0.074(3) -0.0234(19) 0.007(2) 0.0015(17)
O28 0.0351(18) 0.0394(18) 0.0349(17) -0.0021(14) -0.0091(14) 0.0002(14)
C212 0.045(3) 0.039(3) 0.044(3) -0.008(2) -0.009(2) -0.001(2)
F24 0.074(2) 0.087(3) 0.054(2) -0.0407(19) -0.0039(17) 0.009(2)
F25 0.0338(16) 0.069(2) 0.080(2) -0.0237(18) 0.0058(15) -0.0163(15)
F26 0.071(2) 0.081(2) 0.0454(19) 0.0146(18) -0.0078(17) 0.0058(19)

loop_
_atom_type_symbol
_atom_type_description
_atom_type_scat_dispersion_real
_atom_type_scat_dispersion_imag
_atom_type_scat_source
C C 0.0033 0.0016 'International Tables Vol C Tables 4.2.6.8 and 6.1.1.4'
H H 0.0000 0.0000 'International Tables Vol C Tables 4.2.6.8 and 6.1.1.4'
F F 0.0171 0.0103 'International Tables Vol C Tables 4.2.6.8 and 6.1.1.4'
O O 0.0106 0.0060 'International Tables Vol C Tables 4.2.6.8 and 6.1.1.4'
S S 0.1246 0.1234 'International Tables Vol C Tables 4.2.6.8 and 6.1.1.4'
Sb Sb -0.5866 1.5461 'International Tables Vol C Tables 4.2.6.8 and 6.1.1.4'

loop_
_geom_angle_atom_site_label_1
_geom_angle_atom_site_label_2
_geom_angle_atom_site_label_3
_geom_angle
C11 Sb1 O11 74.91(14)
C11 Sb1 O12 74.73(14)
O11 Sb1 O12 149.64(11)
C11 Sb1 O13 84.83(13)
O11 Sb1 O13 86.67(12)
O12 Sb1 O13 90.33(12)
C11 Sb1 O16 83.20(13)
O11 Sb1 O16 89.78(13)
O12 Sb1 O16 86.96(13)
O13 Sb1 O16 168.02(12)
C17 O11 C18 115.2(3)
C17 O11 Sb1 118.4(2)
C18 O11 Sb1 125.4(3)
C19 O12 C110 115.1(3)
C19 O12 Sb1 118.2(3)
C110 O12 Sb1 126.0(3)
C12 C11 C16 121.2(4)
C12 C11 Sb1 119.5(3)
C16 C11 Sb1 119.3(3)
C11 C12 C13 119.2(4)
C11 C12 C17 119.1(4)
C13 C12 C17 121.7(4)
C14 C13 C12 119.9(5)
C14 C13 H13 120.0
C12 C13 H13 120.0
C15 C14 C13 120.0(4)
C15 C14 H14 120.0
C13 C14 H14 120.0
C14 C15 C16 121.5(5)
C14 C15 H15 119.2
C16 C15 H15 119.2
C15 C16 C11 118.1(4)
C15 C16 C19 123.1(4)
C11 C16 C19 118.7(4)
O11 C17 C12 108.2(4)
O11 C17 H17A 110.1
C12 C17 H17A 110.1
O11 C17 H17B 110.1
C12 C17 H17B 110.1
H17A C17 H17B 108.4
O11 C18 H18A 109.5
O11 C18 H18B 109.5
H18A C18 H18B 109.5
O11 C18 H18C 109.5
H18A C18 H18C 109.5
H18B C18 H18C 109.5
O12 C19 C16 108.6(3)
O12 C19 H19A 110.0
C16 C19 H19A 110.0
O12 C19 H19B 110.0
C16 C19 H19B 110.0
H19A C19 H19B 108.3
O12 C110 H11A 109.5
O12 C110 H11B 109.5
H11A C110 H11B 109.5
O12 C110 H11C 109.5
H11A C110 H11C 109.5
H11B C110 H11C 109.5
O15 S11 O14 117.6(2)
O15 S11 O13 114.8(2)
O14 S11 O13 112.3(2)
O15 S11 C111 105.2(2)
O14 S11 C111 104.0(3)
O13 S11 C111 100.4(2)
S11 O13 Sb1 122.8(2)
F11 C111 F12 108.6(5)
F11 C111 F13 107.9(4)
F12 C111 F13 108.2(4)
F11 C111 S11 111.4(4)
F12 C111 S11 109.9(4)
F13 C111 S11 110.8(4)
O18 S12 O17 119.4(3)
O18 S12 O16 114.6(3)
O17 S12 O16 111.0(2)
O18 S12 C112 103.8(3)
O17 S12 C112 103.5(3)
O16 S12 C112 102.0(2)
S12 O16 Sb1 121.02(19)
F16 C112 F14 107.7(5)
F16 C112 F15 108.9(4)
F14 C112 F15 107.0(5)
F16 C112 S12 111.8(4)
F14 C112 S12 110.5(4)
F15 C112 S12 110.8(4)
C21 Sb2 O23 89.94(13)
C21 Sb2 O22 75.80(15)
O23 Sb2 O22 86.38(13)
C21 Sb2 O21 73.77(15)
O23 Sb2 O21 91.06(12)
O22 Sb2 O21 149.46(12)
C21 Sb2 O26 83.08(14)
O23 Sb2 O26 165.71(12)
O22 Sb2 O26 79.83(12)
O21 Sb2 O26 98.88(12)
C27 O21 C28 114.7(4)
C27 O21 Sb2 118.0(3)
C28 O21 Sb2 124.7(3)
C29 O22 C210 116.3(4)
C29 O22 Sb2 118.6(3)
C210 O22 Sb2 123.7(3)
C22 C21 C26 121.9(4)
C22 C21 Sb2 120.1(3)
C26 C21 Sb2 118.0(3)
C23 C22 C21 119.1(5)
C23 C22 C27 121.0(5)
C21 C22 C27 119.8(4)
C22 C23 C24 120.0(5)
C22 C23 H23 120.0
C24 C23 H23 120.0
C23 C24 C25 121.3(5)
C23 C24 H24 119.4
C25 C24 H24 119.4
C24 C25 C26 119.4(5)
C24 C25 H25 120.3
C26 C25 H25 120.3
C21 C26 C25 118.3(5)
C21 C26 C29 119.0(4)
C25 C26 C29 122.7(5)
O21 C27 C22 108.1(4)
O21 C27 H27A 110.1
C22 C27 H27A 110.1
O21 C27 H27B 110.1
C22 C27 H27B 110.1
H27A C27 H27B 108.4
O21 C28 H28A 109.5
O21 C28 H28B 109.5
H28A C28 H28B 109.5
O21 C28 H28C 109.5
H28A C28 H28C 109.5
H28B C28 H28C 109.5
O22 C29 C26 108.6(4)
O22 C29 H29A 110.0
C26 C29 H29A 110.0
O22 C29 H29B 110.0
C26 C29 H29B 110.0
H29A C29 H29B 108.3
O22 C210 H21A 109.5
O22 C210 H21B 109.5
H21A C210 H21B 109.5
O22 C210 H21C 109.5
H21A C210 H21C 109.5
H21B C210 H21C 109.5
O25 S21 O24 118.7(3)
O25 S21 O23 113.1(2)
O24 S21 O23 113.8(2)
O25 S21 C211 104.4(2)
O24 S21 C211 104.7(3)
O23 S21 C211 99.2(2)
S21 O23 Sb2 139.97(18)
F21 C211 F22 108.4(4)
F21 C211 F23 106.6(4)
F22 C211 F23 108.8(5)
F21 C211 S21 112.7(4)
F22 C211 S21 109.6(4)
F23 C211 S21 110.6(3)
O27 S22 O28 118.4(2)
O27 S22 O26 113.0(2)
O28 S22 O26 112.59(19)
O27 S22 C212 103.7(2)
O28 S22 C212 104.1(2)
O26 S22 C212 102.8(2)
S22 O26 Sb2 126.1(2)
F24 C212 F26 108.6(4)
F24 C212 F25 107.2(4)
F26 C212 F25 107.4(4)
F24 C212 S22 112.4(4)
F26 C212 S22 111.4(4)
F25 C212 S22 109.7(4)

loop_
_geom_bond_atom_site_label_1
_geom_bond_atom_site_label_2
_geom_bond_distance
Sb1 C11 2.083(4)
Sb1 O11 2.233(3)
Sb1 O12 2.246(3)
Sb1 O13 2.278(3)
Sb1 O16 2.311(3)
O11 C17 1.436(5)
O11 C18 1.452(5)
O12 C19 1.436(5)
O12 C110 1.447(6)
C11 C12 1.383(6)
C11 C16 1.409(6)
C12 C13 1.397(6)
C12 C17 1.503(6)
C13 C14 1.397(7)
C13 H13 0.9300
C14 C15 1.370(7)
C14 H14 0.9300
C15 C16 1.386(6)
C15 H15 0.9300
C16 C19 1.489(7)
C17 H17A 0.9700
C17 H17B 0.9700
C18 H18A 0.9600
C18 H18B 0.9600
C18 H18C 0.9600
C19 H19A 0.9700
C19 H19B 0.9700
C110 H11A 0.9600
C110 H11B 0.9600
C110 H11C 0.9600
S11 O15 1.417(4)
S11 O14 1.446(4)
S11 O13 1.480(3)
S11 C111 1.822(5)
C111 F11 1.318(6)
C111 F12 1.325(6)
C111 F13 1.333(7)
S12 O18 1.403(4)
S12 O17 1.448(4)
S12 O16 1.470(4)
S12 C112 1.808(6)
C112 F16 1.303(6)
C112 F14 1.307(6)
C112 F15 1.342(6)
Sb2 C21 2.091(4)
Sb2 O23 2.194(3)
Sb2 O22 2.195(3)
Sb2 O21 2.296(3)
Sb2 O26 2.368(3)
O21 C27 1.427(6)
O21 C28 1.445(5)
O22 C29 1.435(5)
O22 C210 1.441(5)
C21 C22 1.389(7)
C21 C26 1.392(6)
C22 C23 1.378(7)
C22 C27 1.497(7)
C23 C24 1.380(8)
C23 H23 0.9300
C24 C25 1.391(8)
C24 H24 0.9300
C25 C26 1.403(6)
C25 H25 0.9300
C26 C29 1.496(7)
C27 H27A 0.9700
C27 H27B 0.9700
C28 H28A 0.9600
C28 H28B 0.9600
C28 H28C 0.9600
C29 H29A 0.9700
C29 H29B 0.9700
C210 H21A 0.9600
C210 H21B 0.9600
C210 H21C 0.9600
S21 O25 1.410(4)
S21 O24 1.425(4)
S21 O23 1.484(3)
S21 C211 1.817(5)
C211 F21 1.311(6)
C211 F22 1.323(6)
C211 F23 1.324(6)
S22 O27 1.425(4)
S22 O28 1.427(3)
S22 O26 1.458(3)
S22 C212 1.810(5)
C212 F24 1.318(6)
C212 F26 1.329(5)
C212 F25 1.341(6)
